data_7033386
loop_
_publ_author_name
'Kurapati, Sathish Kumar'
'Pal, Samudranil'

_publ_section_title
;
 cis-{MoO2}(2+) assisted Mannich-type addition of acetylacetonate methine
 to the azomethine of tridentate Schiff bases: racemic complexes with
 chiral transformed ligands.
;
_journal_issue 5
_journal_name_full 'Dalton transactions (Cambridge, England : 2003)'
_journal_page_first 2401
_journal_page_last 2408
_journal_paper_doi 10.1039/c4dt03187c
_journal_volume 44
_journal_year 2015
_chemical_formula_sum 'C17 H16 Mo N2 O5'
_chemical_formula_weight 424.26
_chemical_name_systematic
;
 ?
;
_space_group_IT_number 2
_symmetry_cell_setting triclinic
_symmetry_space_group_name_Hall '-P 1'
_symmetry_space_group_name_H-M 'P -1'
_atom_sites_solution_hydrogens geom
_atom_sites_solution_primary direct
_atom_sites_solution_secondary difmap
_audit_creation_method SHELXL-97
_audit_update_record
;
2014-10-15 deposited with the CCDC.
2014-12-10 downloaded from the CCDC.
;
_cell_angle_alpha 112.944(10)
_cell_angle_beta 93.302(8)
_cell_angle_gamma 99.329(8)
_cell_formula_units_Z 2
_cell_length_a 8.1423(7)
_cell_length_b 10.2929(11)
_cell_length_c 11.0127(12)
_cell_measurement_reflns_used 2392
_cell_measurement_temperature 298(2)
_cell_measurement_theta_max 28.8000
_cell_measurement_theta_min 3.3150
_cell_volume 831.25(16)
_computing_cell_refinement 'CrysAlisPro (Oxford Diffraction Ltd. 2010)'
_computing_data_collection 'CrysAlisPro (Oxford Diffraction Ltd. 2010)'
_computing_data_reduction 'CrysAlisPro (Oxford Diffraction Ltd. 2010)'
_computing_molecular_graphics 'PLATON (Spek,2002), MERCURY (Macrae et al, 2008)'
_computing_publication_material 'SHELXL-97 (Sheldrick, 1997)'
_computing_structure_refinement 'SHELXL-97 (Sheldrick, 2008)'
_computing_structure_solution 'SHELXS-97 (Sheldrick 1997)'
_diffrn_ambient_temperature 298(2)
_diffrn_measured_fraction_theta_full 0.994
_diffrn_measured_fraction_theta_max 0.994
_diffrn_measurement_device_type 'Xcalibur, Eos, Gemini'
_diffrn_measurement_method '\w scans'
_diffrn_radiation_monochromator graphite
_diffrn_radiation_source 'fine-focus sealed tube'
_diffrn_radiation_type MoK\a
_diffrn_radiation_wavelength 0.71073
_diffrn_reflns_av_R_equivalents 0.0287
_diffrn_reflns_av_sigmaI/netI 0.0480
_diffrn_reflns_limit_h_max 9
_diffrn_reflns_limit_h_min -10
_diffrn_reflns_limit_k_max 12
_diffrn_reflns_limit_k_min -12
_diffrn_reflns_limit_l_max 13
_diffrn_reflns_limit_l_min -10
_diffrn_reflns_number 5724
_diffrn_reflns_theta_full 26.36
_diffrn_reflns_theta_max 26.36
_diffrn_reflns_theta_min 3.02
_exptl_absorpt_coefficient_mu 0.820
_exptl_absorpt_correction_T_max 0.8939
_exptl_absorpt_correction_T_min 0.8030
_exptl_absorpt_correction_type multi-scan
_exptl_absorpt_process_details
;
CrysAlisPro, Agilent Technologies,
Version 1.171.36.28 (release 01-02-2013 CrysAlis171 .NET)
(compiled Feb  1 2013,16:14:44)
Empirical absorption correction using spherical harmonics,
 implemented in SCALE3 ABSPACK scaling algorithm.
;
_exptl_crystal_colour Yellow
_exptl_crystal_density_diffrn 1.695
_exptl_crystal_density_meas ?
_exptl_crystal_density_method 'not measured'
_exptl_crystal_description Parallelepiped
_exptl_crystal_F_000 428
_exptl_crystal_size_max 0.28
_exptl_crystal_size_mid 0.16
_exptl_crystal_size_min 0.14
_refine_diff_density_max 0.515
_refine_diff_density_min -0.297
_refine_diff_density_rms 0.075
_refine_ls_extinction_method none
_refine_ls_goodness_of_fit_ref 1.095
_refine_ls_hydrogen_treatment mixed
_refine_ls_matrix_type full
_refine_ls_number_parameters 228
_refine_ls_number_reflns 3368
_refine_ls_number_restraints 0
_refine_ls_restrained_S_all 1.095
_refine_ls_R_factor_all 0.0410
_refine_ls_R_factor_gt 0.0340
_refine_ls_shift/su_max 0.000
_refine_ls_shift/su_mean 0.000
_refine_ls_structure_factor_coef Fsqd
_refine_ls_weighting_details 'calc w=1/[\s^2^(Fo^2^)+(0.0320P)^2^+0.0329P] where P=(Fo^2^+2Fc^2^)/3'
_refine_ls_weighting_scheme calc
_refine_ls_wR_factor_gt 0.0763
_refine_ls_wR_factor_ref 0.0818
_reflns_number_gt 2977
_reflns_number_total 3368
_reflns_threshold_expression >2\s(I)
_cod_data_source_file c4dt03187c2.cif
_cod_data_source_block 2
_cod_depositor_comments
;
The following automatic conversions were performed:

'_symmetry_cell_setting' value 'Triclinic' changed to 'triclinic'
according to
/usr/data/users/saulius/crontab/automatic-downloads/rss-feeds/RSC/lib/dictionaries/cif_core.dic
dictionary named 'cif_core.dic' version 2.4.2 from 2011-04-26.

Automatic conversion script
Id: cif_fix_values 2935 2014-11-11 08:27:57Z andrius 

The following automatic conversions were performed:

'_exptl_crystal_density_meas' value 'not measured' was changed to '?'
- the value is perceived as not measured.

Automatic conversion script
Id: cif_fix_values 3008 2015-01-20 13:52:24Z robertas 

 Adding full bibliography for 7033385--7033388.cif.
;
_cod_original_cell_volume 831.25(15)
_cod_original_sg_symbol_H-M P-1
_cod_database_code 7033386

loop_
_symmetry_equiv_pos_as_xyz
'x, y, z'
'-x, -y, -z'

loop_
_atom_site_label
_atom_site_type_symbol
_atom_site_fract_x
_atom_site_fract_y
_atom_site_fract_z
_atom_site_U_iso_or_equiv
_atom_site_adp_type
_atom_site_occupancy
_atom_site_symmetry_multiplicity
_atom_site_calc_flag
_atom_site_refinement_flags
Mo1 Mo 0.57799(3) 0.24782(3) 0.81584(3) 0.03381(11) Uani 1 1 d .
O1 O 0.7045(3) 0.4101(2) 0.9101(2) 0.0472(6) Uani 1 1 d .
O2 O 0.7025(3) 0.1307(2) 0.7442(2) 0.0463(6) Uani 1 1 d .
O3 O 0.5183(2) 0.2847(2) 0.6600(2) 0.0375(5) Uani 1 1 d .
O4 O 0.5220(2) 0.1951(2) 0.9614(2) 0.0431(5) Uani 1 1 d .
O5 O 0.1533(3) 0.2668(4) 1.2150(3) 0.0831(10) Uani 1 1 d .
N1 N 0.3441(3) 0.0656(2) 0.7123(2) 0.0323(6) Uani 1 1 d .
N2 N 0.3354(3) 0.3396(2) 0.8617(2) 0.0327(6) Uani 1 1 d .
H2A H 0.3581 0.4183 0.9405 0.039 Uiso 1 1 calc R
C1 C 0.3481(4) -0.0570(3) 0.6073(3) 0.0395(8) Uani 1 1 d .
H1 H 0.4509 -0.0741 0.5788 0.047 Uiso 1 1 calc R
C2 C 0.2065(4) -0.1564(3) 0.5418(4) 0.0476(9) Uani 1 1 d .
H2 H 0.2128 -0.2410 0.4704 0.057 Uiso 1 1 calc R
C3 C 0.0546(5) -0.1309(4) 0.5818(4) 0.0561(10) Uani 1 1 d .
H3 H -0.0439 -0.1969 0.5369 0.067 Uiso 1 1 calc R
C4 C 0.0499(4) -0.0054(4) 0.6900(3) 0.0470(9) Uani 1 1 d .
H4 H -0.0519 0.0140 0.7192 0.056 Uiso 1 1 calc R
C5 C 0.1969(4) 0.0899(3) 0.7536(3) 0.0330(7) Uani 1 1 d .
C6 C 0.2049(4) 0.2277(3) 0.8740(3) 0.0339(7) Uani 1 1 d .
H6 H 0.0962 0.2567 0.8732 0.041 Uiso 1 1 calc R
C7 C 0.2910(4) 0.3842(3) 0.7563(3) 0.0348(7) Uani 1 1 d .
C8 C 0.3911(4) 0.3536(3) 0.6551(3) 0.0347(7) Uani 1 1 d .
C9 C 0.3601(4) 0.3925(3) 0.5500(3) 0.0444(8) Uani 1 1 d .
H9 H 0.4232 0.3679 0.4795 0.053 Uiso 1 1 calc R
C10 C 0.2356(4) 0.4676(4) 0.5512(4) 0.0517(9) Uani 1 1 d .
H10 H 0.2165 0.4966 0.4824 0.062 Uiso 1 1 calc R
C11 C 0.1381(4) 0.5008(4) 0.6532(4) 0.0510(9) Uani 1 1 d .
H11 H 0.0541 0.5521 0.6530 0.061 Uiso 1 1 calc R
C12 C 0.1648(4) 0.4579(3) 0.7554(4) 0.0443(8) Uani 1 1 d .
H12 H 0.0978 0.4788 0.8234 0.053 Uiso 1 1 calc R
C13 C 0.4627(4) 0.1845(4) 1.1635(4) 0.0544(9) Uani 1 1 d .
H13A H 0.5404 0.1204 1.1430 0.082 Uiso 1 1 calc R
H13B H 0.3686 0.1454 1.1961 0.082 Uiso 1 1 calc R
H13C H 0.5176 0.2767 1.2302 0.082 Uiso 1 1 calc R
C14 C 0.4025(4) 0.2015(3) 1.0400(3) 0.0377(7) Uani 1 1 d .
C15 C 0.2471(4) 0.2175(3) 1.0051(3) 0.0347(7) Uani 1 1 d .
C16 C 0.1182(4) 0.2281(4) 1.0959(4) 0.0457(8) Uani 1 1 d .
C17 C -0.0616(4) 0.1878(4) 1.0383(4) 0.0608(11) Uani 1 1 d .
H17A H -0.0774 0.1062 0.9544 0.091 Uiso 1 1 calc R
H17B H -0.0943 0.2674 1.0253 0.091 Uiso 1 1 calc R
H17C H -0.1291 0.1637 1.0981 0.091 Uiso 1 1 calc R

loop_
_atom_site_aniso_label
_atom_site_aniso_U_11
_atom_site_aniso_U_22
_atom_site_aniso_U_33
_atom_site_aniso_U_23
_atom_site_aniso_U_13
_atom_site_aniso_U_12
Mo1 0.03309(17) 0.03806(17) 0.02914(17) 0.01037(13) 0.00524(11) 0.01202(11)
O1 0.0474(13) 0.0456(13) 0.0386(14) 0.0081(11) 0.0037(10) 0.0064(10)
O2 0.0414(12) 0.0551(14) 0.0436(15) 0.0161(12) 0.0105(10) 0.0214(10)
O3 0.0398(12) 0.0444(12) 0.0316(12) 0.0160(10) 0.0107(9) 0.0140(9)
O4 0.0398(12) 0.0630(14) 0.0366(13) 0.0262(12) 0.0088(10) 0.0207(10)
O5 0.0652(18) 0.145(3) 0.0403(17) 0.0367(19) 0.0192(14) 0.0238(18)
N1 0.0372(14) 0.0322(13) 0.0271(14) 0.0103(11) 0.0057(10) 0.0094(10)
N2 0.0376(14) 0.0336(13) 0.0242(14) 0.0072(11) 0.0034(10) 0.0119(11)
C1 0.0456(18) 0.0355(17) 0.0370(19) 0.0107(15) 0.0134(14) 0.0145(14)
C2 0.063(2) 0.0340(17) 0.037(2) 0.0044(15) 0.0099(16) 0.0079(16)
C3 0.050(2) 0.047(2) 0.049(2) 0.0013(18) 0.0032(17) -0.0039(16)
C4 0.0376(18) 0.053(2) 0.041(2) 0.0086(17) 0.0069(15) 0.0089(15)
C5 0.0376(16) 0.0352(16) 0.0268(17) 0.0121(14) 0.0049(13) 0.0093(13)
C6 0.0333(16) 0.0397(17) 0.0297(17) 0.0122(14) 0.0082(12) 0.0134(13)
C7 0.0450(17) 0.0307(15) 0.0268(17) 0.0098(14) -0.0005(13) 0.0095(13)
C8 0.0409(17) 0.0285(15) 0.0315(18) 0.0117(14) 0.0001(13) 0.0007(13)
C9 0.052(2) 0.0461(19) 0.0331(19) 0.0179(16) 0.0004(15) 0.0017(15)
C10 0.061(2) 0.046(2) 0.048(2) 0.0252(18) -0.0135(18) 0.0024(17)
C11 0.057(2) 0.046(2) 0.049(2) 0.0174(18) -0.0075(18) 0.0204(16)
C12 0.0477(19) 0.0415(18) 0.039(2) 0.0091(16) 0.0019(15) 0.0163(15)
C13 0.055(2) 0.073(3) 0.044(2) 0.032(2) 0.0053(17) 0.0175(19)
C14 0.0464(18) 0.0367(17) 0.0280(17) 0.0100(14) 0.0066(14) 0.0100(14)
C15 0.0403(17) 0.0355(16) 0.0269(17) 0.0106(14) 0.0056(13) 0.0086(13)
C16 0.048(2) 0.050(2) 0.039(2) 0.0171(17) 0.0124(16) 0.0120(15)
C17 0.048(2) 0.083(3) 0.053(3) 0.025(2) 0.0175(18) 0.0203(19)

loop_
_atom_type_symbol
_atom_type_description
_atom_type_scat_dispersion_real
_atom_type_scat_dispersion_imag
_atom_type_scat_source
C C 0.0033 0.0016 'International Tables Vol C Tables 4.2.6.8 and 6.1.1.4'
H H 0.0000 0.0000 'International Tables Vol C Tables 4.2.6.8 and 6.1.1.4'
N N 0.0061 0.0033 'International Tables Vol C Tables 4.2.6.8 and 6.1.1.4'
O O 0.0106 0.0060 'International Tables Vol C Tables 4.2.6.8 and 6.1.1.4'
Mo Mo -1.6832 0.6857 'International Tables Vol C Tables 4.2.6.8 and 6.1.1.4'

loop_
_geom_angle_atom_site_label_1
_geom_angle_atom_site_label_2
_geom_angle_atom_site_label_3
_geom_angle
O2 Mo1 O1 107.71(11)
O2 Mo1 O4 100.57(10)
O1 Mo1 O4 96.80(11)
O2 Mo1 O3 96.37(10)
O1 Mo1 O3 98.41(11)
O4 Mo1 O3 152.56(9)
O2 Mo1 N1 89.50(9)
O1 Mo1 N1 162.79(10)
O4 Mo1 N1 79.35(9)
O3 Mo1 N1 79.37(9)
O2 Mo1 N2 159.44(10)
O1 Mo1 N2 92.59(9)
O4 Mo1 N2 79.71(9)
O3 Mo1 N2 76.92(9)
N1 Mo1 N2 70.25(8)
C8 O3 Mo1 121.07(19)
C14 O4 Mo1 139.69(19)
C5 N1 C1 119.0(3)
C5 N1 Mo1 117.43(19)
C1 N1 Mo1 123.3(2)
C7 N2 C6 114.7(2)
C7 N2 Mo1 106.87(18)
C6 N2 Mo1 108.44(16)
C7 N2 H2A 108.9
C6 N2 H2A 108.9
Mo1 N2 H2A 108.9
N1 C1 C2 121.9(3)
N1 C1 H1 119.0
C2 C1 H1 119.0
C1 C2 C3 119.4(3)
C1 C2 H2 120.3
C3 C2 H2 120.3
C2 C3 C4 118.9(3)
C2 C3 H3 120.5
C4 C3 H3 120.5
C5 C4 C3 119.2(3)
C5 C4 H4 120.4
C3 C4 H4 120.4
N1 C5 C4 121.5(3)
N1 C5 C6 115.4(2)
C4 C5 C6 123.1(3)
N2 C6 C5 107.3(2)
N2 C6 C15 109.2(2)
C5 C6 C15 114.2(2)
N2 C6 H6 108.7
C5 C6 H6 108.7
C15 C6 H6 108.7
C12 C7 C8 120.1(3)
C12 C7 N2 124.4(3)
C8 C7 N2 115.4(2)
O3 C8 C7 119.2(3)
O3 C8 C9 120.8(3)
C7 C8 C9 120.0(3)
C10 C9 C8 119.2(3)
C10 C9 H9 120.4
C8 C9 H9 120.4
C9 C10 C11 120.8(3)
C9 C10 H10 119.6
C11 C10 H10 119.6
C10 C11 C12 120.1(3)
C10 C11 H11 119.9
C12 C11 H11 119.9
C7 C12 C11 119.6(3)
C7 C12 H12 120.2
C11 C12 H12 120.2
C14 C13 H13A 109.5
C14 C13 H13B 109.5
H13A C13 H13B 109.5
C14 C13 H13C 109.5
H13A C13 H13C 109.5
H13B C13 H13C 109.5
O4 C14 C15 121.6(3)
O4 C14 C13 111.4(3)
C15 C14 C13 126.9(3)
C14 C15 C16 120.4(3)
C14 C15 C6 120.2(3)
C16 C15 C6 119.3(3)
O5 C16 C15 122.7(3)
O5 C16 C17 118.8(3)
C15 C16 C17 118.4(3)
C16 C17 H17A 109.5
C16 C17 H17B 109.5
H17A C17 H17B 109.5
C16 C17 H17C 109.5
H17A C17 H17C 109.5
H17B C17 H17C 109.5

loop_
_geom_bond_atom_site_label_1
_geom_bond_atom_site_label_2
_geom_bond_distance
Mo1 O2 1.688(2)
Mo1 O1 1.702(2)
Mo1 O4 1.938(2)
Mo1 O3 1.948(2)
Mo1 N1 2.317(2)
Mo1 N2 2.323(2)
O3 C8 1.357(3)
O4 C14 1.332(4)
O5 C16 1.213(4)
N1 C5 1.333(4)
N1 C1 1.345(4)
N2 C7 1.452(4)
N2 C6 1.489(4)
N2 H2A 0.9100
C1 C2 1.357(4)
C1 H1 0.9300
C2 C3 1.368(5)
C2 H2 0.9300
C3 C4 1.382(5)
C3 H3 0.9300
C4 C5 1.369(4)
C4 H4 0.9300
C5 C6 1.506(4)
C6 C15 1.512(4)
C6 H6 0.9800
C7 C12 1.375(4)
C7 C8 1.385(4)
C8 C9 1.387(4)
C9 C10 1.369(5)
C9 H9 0.9300
C10 C11 1.378(5)
C10 H10 0.9300
C11 C12 1.378(5)
C11 H11 0.9300
C12 H12 0.9300
C13 C14 1.503(4)
C13 H13A 0.9600
C13 H13B 0.9600
C13 H13C 0.9600
C14 C15 1.355(4)
C15 C16 1.478(4)
C16 C17 1.486(5)
C17 H17A 0.9600
C17 H17B 0.9600
C17 H17C 0.9600

loop_
_geom_hbond_atom_site_label_D
_geom_hbond_atom_site_label_H
_geom_hbond_atom_site_label_A
_geom_hbond_distance_DH
_geom_hbond_distance_HA
_geom_hbond_distance_DA
_geom_hbond_angle_DHA
_geom_hbond_site_symmetry_A
N2 H2A O1 0.91 2.05 2.894(3) 153.4 2_667
